data_7128870
loop_
_publ_author_name
'Tsuchiya, Motoki'
'Maeda, Hazuki'
'Inoue, Ryo'
'Morisaki, Yasuhiro'

_publ_section_title
;
 Construction of helical structures with planar chiral
 [2.2]paracyclophane: fusing helical and planar chiralities.
;
_journal_issue 73
_journal_name_full 'Chemical communications (Cambridge, England)'
_journal_page_first 9256
_journal_page_last 9259
_journal_paper_doi 10.1039/d1cc03320d
_journal_volume 57
_journal_year 2021
_chemical_formula_moiety 'C32 H28'
_chemical_formula_sum 'C32 H28'
_chemical_formula_weight 412.54
_space_group_crystal_system monoclinic
_space_group_IT_number 4
_space_group_name_Hall 'P 2yb'
_space_group_name_H-M_alt 'P 1 21 1'
_atom_sites_solution_hydrogens geom
_atom_sites_solution_primary dual
_audit_creation_date 2020-09-23
_audit_creation_method
;
Olex2 1.2
(compiled 2018.05.29 svn.r3508 for OlexSys, GUI svn.r5506)
;
_audit_update_record
;
2021-06-01 deposited with the CCDC.	2021-08-16 downloaded from the CCDC.
;
_cell_angle_alpha 90
_cell_angle_beta 96.319(4)
_cell_angle_gamma 90
_cell_formula_units_Z 4
_cell_length_a 14.7972(6)
_cell_length_b 8.0733(3)
_cell_length_c 18.9373(7)
_cell_measurement_reflns_used 10005
_cell_measurement_temperature 123
_cell_measurement_theta_max 31.1760
_cell_measurement_theta_min 2.1570
_cell_volume 2248.55(15)
_computing_cell_refinement 'CrysAlisPro 1.171.40.53 (Rigaku OD, 2019)'
_computing_data_collection 'CrysAlisPro 1.171.40.53 (Rigaku OD, 2019)'
_computing_data_reduction 'CrysAlisPro 1.171.40.53 (Rigaku OD, 2019)'
_computing_molecular_graphics 'Olex2 (Dolomanov et al., 2009)'
_computing_publication_material 'Olex2 (Dolomanov et al., 2009)'
_computing_structure_refinement 'ShelXL (Sheldrick, 2015)'
_computing_structure_solution 'ShelXT (Sheldrick, 2015)'
_diffrn_ambient_temperature 123
_diffrn_detector 'CCD plate'
_diffrn_measured_fraction_theta_full 1.000
_diffrn_measured_fraction_theta_max 0.924
_diffrn_measurement_details
;
List of Runs (angles in degrees, time in seconds):

  # Type    Start    End  Width  t~exp~   \w     \q     \k     \f   Frames
#--------------------------------------------------------------------------
  1  \w   -110.00  70.00   0.50    5.00    --  -20.00  45.00   0.00  360
  2  \w   -110.00  70.00   0.50    5.00    --  -20.00  45.00  90.00  360
;
_diffrn_measurement_device 'abstract diffractometer'
_diffrn_measurement_device_type 'dtrek-CrysAlisPro-abstract goniometer imported rigaku-d*trek images'
_diffrn_measurement_method '\w scans'
_diffrn_orient_matrix_type 'CrysAlisPro convention (1999,Acta A55,543-557)'
_diffrn_orient_matrix_UB_11 0.0445720000
_diffrn_orient_matrix_UB_12 0.0015754000
_diffrn_orient_matrix_UB_13 0.0180868000
_diffrn_orient_matrix_UB_21 -0.0180426000
_diffrn_orient_matrix_UB_22 0.0202886000
_diffrn_orient_matrix_UB_23 0.0320880000
_diffrn_orient_matrix_UB_31 -0.0034995000
_diffrn_orient_matrix_UB_32 -0.0854986000
_diffrn_orient_matrix_UB_33 0.0079478000
_diffrn_radiation_monochromator graphite
_diffrn_radiation_probe x-ray
_diffrn_radiation_type MoK\a
_diffrn_radiation_wavelength 0.71073
_diffrn_reflns_av_R_equivalents 0.0366
_diffrn_reflns_av_unetI/netI 0.0764
_diffrn_reflns_Laue_measured_fraction_full 1.000
_diffrn_reflns_Laue_measured_fraction_max 0.924
_diffrn_reflns_limit_h_max 21
_diffrn_reflns_limit_h_min -20
_diffrn_reflns_limit_k_max 11
_diffrn_reflns_limit_k_min -11
_diffrn_reflns_limit_l_max 26
_diffrn_reflns_limit_l_min -18
_diffrn_reflns_number 21741
_diffrn_reflns_point_group_measured_fraction_full 0.989
_diffrn_reflns_point_group_measured_fraction_max 0.872
_diffrn_reflns_theta_full 25.242
_diffrn_reflns_theta_max 31.170
_diffrn_reflns_theta_min 1.661
_diffrn_source 'fine-focus sealed X-ray tube'
_diffrn_source_type 'Enhance (Mo) X-ray Source'
_exptl_absorpt_coefficient_mu 0.069
_exptl_absorpt_correction_T_max 1.00000
_exptl_absorpt_correction_T_min 0.62029
_exptl_absorpt_correction_type multi-scan
_exptl_absorpt_process_details
;
CrysAlisPro 1.171.40.53 (Rigaku Oxford Diffraction, 2019)
Empirical absorption correction using spherical harmonics,
 implemented in SCALE3 ABSPACK scaling algorithm.
;
_exptl_crystal_colour 'clear light colourless'
_exptl_crystal_colour_lustre clear
_exptl_crystal_colour_modifier light
_exptl_crystal_colour_primary colourless
_exptl_crystal_density_diffrn 1.219
_exptl_crystal_description plate
_exptl_crystal_F_000 880
_exptl_crystal_size_max 0.4
_exptl_crystal_size_mid 0.2
_exptl_crystal_size_min 0.1
_refine_diff_density_max 0.264
_refine_diff_density_min -0.226
_refine_diff_density_rms 0.049
_refine_ls_abs_structure_details
;
 Flack x determined using 3087 quotients [(I+)-(I-)]/[(I+)+(I-)]
 (Parsons, Flack and Wagner, Acta Cryst. B69 (2013) 249-259).
;
_refine_ls_abs_structure_Flack 1.8(10)
_refine_ls_extinction_method none
_refine_ls_goodness_of_fit_ref 1.008
_refine_ls_hydrogen_treatment constr
_refine_ls_matrix_type full
_refine_ls_number_parameters 577
_refine_ls_number_reflns 12690
_refine_ls_number_restraints 1
_refine_ls_restrained_S_all 1.008
_refine_ls_R_factor_all 0.0865
_refine_ls_R_factor_gt 0.0572
_refine_ls_shift/su_max 0.038
_refine_ls_shift/su_mean 0.005
_refine_ls_structure_factor_coef Fsqd
_refine_ls_weighting_details 'w=1/[\s^2^(Fo^2^)+(0.0545P)^2^+0.1482P] where P=(Fo^2^+2Fc^2^)/3'
_refine_ls_weighting_scheme calc
_refine_ls_wR_factor_gt 0.1113
_refine_ls_wR_factor_ref 0.1263
_reflns_Friedel_coverage 0.773
_reflns_Friedel_fraction_full 0.978
_reflns_Friedel_fraction_max 0.812
_reflns_number_gt 9411
_reflns_number_total 12690
_reflns_threshold_expression 'I > 2\s(I)'
_cod_data_source_file d1cc03320d2.cif
_cod_data_source_block 20200122-motoki-heck-s
_cod_depositor_comments 'Adding full bibliography for 7128869--7128874.cif.'
_cod_database_code 7128870
_shelx_shelxl_version_number 2018/3
_chemical_oxdiff_formula C32H28
_shelx_space_group_comment
;
The symmetry employed for this shelxl refinement is uniquely defined
by the following loop, which should always be used as a source of
symmetry information in preference to the above space-group names.
They are only intended as comments.
;
_reflns_odcompleteness_completeness 92.43
_reflns_odcompleteness_iscentric 1
_reflns_odcompleteness_theta 31.10
_olex2_refinement_description
;
1. Fixed Uiso
 At 1.2 times of:
  All C(H) groups, All C(H,H) groups
2.a Secondary CH2 refined with riding coordinates:
 C015(H01A,H01B), C017(H01C,H01D), C01G(H01Q,H01R), C01H(H01F,H01G), C01J(H01T,
 H01U), C01O(H01X,H01Y), C01Q(H01Z,H), C01S(H01H,H01I)
2.b Aromatic/amide H refined with riding coordinates:
 C003(H003), C005(H005), C00C(H00C), C00D(H00D), C00E(H00E), C00F(H00F),
 C00H(H00H), C00I(H00I), C00J(H00J), C00K(H00K), C00L(H00L), C00O(H00O),
 C00P(H00P), C00Q(H00Q), C00S(H00S), C00T(H00T), C00V(H00V), C00X(H00X),
 C00Y(H00Y), C00Z(H00Z), C010(H010), C011(H011), C012(H012), C013(H013),
 C014(H014), C016(H016), C018(H018), C019(H019), C01A(H01J), C01B(H01K),
 C01C(H01E), C01D(H01L), C01E(H01O), C01I(H01S), C01K(H01V), C01L(H01W),
 C01M(H01M), C01N(H01N), C01P(H01P), C01R(H01)
;
_olex2_exptl_crystal_mounting_method fiber
_olex2_submission_original_sample_id motoki-stilbene-S
_olex2_submission_special_instructions 'No special instructions were received'
_oxdiff_exptl_absorpt_empirical_details
;
Empirical correction (ABSPACK) includes:
- Absorption correction using spherical harmonics
- Frame scaling
- Detector area scaling
;
_oxdiff_exptl_absorpt_empirical_full_max 1.381
_oxdiff_exptl_absorpt_empirical_full_min 0.625

loop_
_space_group_symop_operation_xyz
'x, y, z'
'-x, y+1/2, -z'

loop_
_atom_site_label
_atom_site_type_symbol
_atom_site_fract_x
_atom_site_fract_y
_atom_site_fract_z
_atom_site_U_iso_or_equiv
_atom_site_adp_type
_atom_site_occupancy
_atom_site_site_symmetry_order
_atom_site_calc_flag
_atom_site_refinement_flags_posn
_atom_site_refinement_flags_adp
_atom_site_refinement_flags_occupancy
_atom_site_disorder_assembly
_atom_site_disorder_group
C001 C -0.07522(18) -0.3910(3) -0.45424(13) 0.0209(6) Uani 1 1 d . . . . .
C002 C -0.44838(18) -0.2551(4) -0.54755(13) 0.0231(6) Uani 1 1 d . . . . .
C003 C -0.15074(18) -0.4941(4) -0.46211(14) 0.0236(6) Uani 1 1 d . . . . .
H003 H -0.187594 -0.494532 -0.505190 0.028 Uiso 1 1 calc R . . . .
C004 C -0.66276(18) -0.3548(4) -1.04538(13) 0.0233(6) Uani 1 1 d . . . . .
C005 C -0.10778(18) -0.1252(4) -0.32843(14) 0.0242(6) Uani 1 1 d . . . . .
H005 H -0.057786 -0.055427 -0.319598 0.029 Uiso 1 1 calc R . . . .
C006 C 0.24525(18) -0.3266(4) -0.34501(14) 0.0256(6) Uani 1 1 d . . . . .
C007 C -0.71703(18) -0.5809(3) -0.97545(14) 0.0224(6) Uani 1 1 d . . . . .
C008 C -0.62891(18) -0.5993(3) -0.94020(14) 0.0224(6) Uani 1 1 d . . . . .
C009 C -0.15744(18) -0.1240(4) -0.39570(14) 0.0220(6) Uani 1 1 d . . . . .
C00A C -0.24411(18) -0.1997(4) -0.40245(13) 0.0224(6) Uani 1 1 d . . . . .
C00B C -0.20668(17) -0.3304(4) -0.28707(13) 0.0231(6) Uani 1 1 d . . . . .
C00C C -0.79375(18) -0.6696(4) -0.95046(13) 0.0241(6) Uani 1 1 d . . . . .
H00C H -0.782048 -0.774587 -0.931402 0.029 Uiso 1 1 calc R . . . .
C00D C -0.03505(18) -0.5210(3) -0.34048(13) 0.0228(6) Uani 1 1 d . . . . .
H00D H 0.006488 -0.537673 -0.300570 0.027 Uiso 1 1 calc R . . . .
C00E C -0.44229(19) -0.1373(4) -0.60032(13) 0.0263(6) Uani 1 1 d . . . . .
H00E H -0.392360 -0.066740 -0.598047 0.032 Uiso 1 1 calc R . . . .
C00F C -0.73184(19) -0.4577(4) -1.02732(13) 0.0234(6) Uani 1 1 d . . . . .
H00F H -0.790070 -0.444162 -1.050573 0.028 Uiso 1 1 calc R . . . .
C00G C -0.66257(19) -0.3707(4) -0.83788(13) 0.0254(6) Uani 1 1 d . . . . .
C00H C -0.52388(18) -0.3591(4) -0.55318(14) 0.0271(6) Uani 1 1 d . . . . .
H00H H -0.528969 -0.438966 -0.518461 0.033 Uiso 1 1 calc R . . . .
C00I C -0.26630(18) -0.3016(4) -0.34700(13) 0.0239(6) Uani 1 1 d . . . . .
H00I H -0.323262 -0.351540 -0.350760 0.029 Uiso 1 1 calc R . . . .
C00J C 0.08053(17) -0.3434(4) -0.39039(14) 0.0234(6) Uani 1 1 d . . . . .
H00J H 0.087772 -0.252558 -0.419420 0.028 Uiso 1 1 calc R . . . .
C00K C 0.15250(18) -0.3925(4) -0.34737(14) 0.0246(6) Uani 1 1 d . . . . .
H00K H 0.143222 -0.477086 -0.315601 0.030 Uiso 1 1 calc R . . . .
C00L C -0.87863(18) -0.6140(4) -0.95248(13) 0.0250(6) Uani 1 1 d . . . . .
H00L H -0.892698 -0.513818 -0.975304 0.030 Uiso 1 1 calc R . . . .
C00M C -0.00954(17) -0.4214(3) -0.39566(13) 0.0209(6) Uani 1 1 d . . . . .
C00N C -0.95127(18) -0.7009(4) -0.92099(14) 0.0243(6) Uani 1 1 d . . . . .
C00O C -0.13108(19) -0.2272(4) -0.27486(14) 0.0257(6) Uani 1 1 d . . . . .
H00O H -0.096481 -0.227068 -0.230776 0.031 Uiso 1 1 calc R . . . .
C00P C 0.27706(18) -0.2516(4) -0.40404(15) 0.0265(6) Uani 1 1 d . . . . .
H00P H 0.238937 -0.243965 -0.446365 0.032 Uiso 1 1 calc R . . . .
C00Q C -0.17295(19) -0.5962(4) -0.40805(14) 0.0254(6) Uani 1 1 d . . . . .
H00Q H -0.223449 -0.665212 -0.415205 0.031 Uiso 1 1 calc R . . . .
C00R C -0.11962(18) -0.5953(4) -0.34309(14) 0.0239(6) Uani 1 1 d . . . . .
C00S C -0.55815(19) -0.5190(4) -0.96896(15) 0.0255(6) Uani 1 1 d . . . . .
H00S H -0.498441 -0.546758 -0.952783 0.031 Uiso 1 1 calc R . . . .
C00T C -0.57433(18) -0.3995(4) -1.02081(14) 0.0249(6) Uani 1 1 d . . . . .
H00T H -0.525759 -0.348550 -1.039380 0.030 Uiso 1 1 calc R . . . .
C00U C -0.58858(19) -0.2718(4) -0.85255(13) 0.0254(6) Uani 1 1 d . . . . .
C00V C -0.5104(2) -0.1249(4) -0.65617(14) 0.0303(7) Uani 1 1 d . . . . .
H00V H -0.505839 -0.045328 -0.691110 0.036 Uiso 1 1 calc R . . . .
C00W C -0.32801(19) -0.2874(4) -0.79893(14) 0.0265(6) Uani 1 1 d . . . . .
C00X C -0.30530(18) -0.1857(4) -0.46859(13) 0.0239(6) Uani 1 1 d . . . . .
H00X H -0.290030 -0.108625 -0.501804 0.029 Uiso 1 1 calc R . . . .
C00Y C -1.07806(19) -0.8598(5) -0.84570(15) 0.0342(7) Uani 1 1 d . . . . .
H00Y H -1.119253 -0.912996 -0.819677 0.041 Uiso 1 1 calc R . . . .
C00Z C -0.38072(18) -0.2735(4) -0.48525(14) 0.0255(6) Uani 1 1 d . . . . .
H00Z H -0.391986 -0.356890 -0.453490 0.031 Uiso 1 1 calc R . . . .
C010 C -1.01572(18) -0.6103(4) -0.88860(15) 0.0310(7) Uani 1 1 d . . . . .
H010 H -1.017201 -0.495587 -0.892868 0.037 Uiso 1 1 calc R . . . .
C011 C -0.74936(19) -0.3202(4) -0.86430(14) 0.0269(6) Uani 1 1 d . . . . .
H011 H -0.799379 -0.368307 -0.846630 0.032 Uiso 1 1 calc R . . . .
C012 C -0.58489(19) -0.2279(4) -0.66108(14) 0.0276(6) Uani 1 1 d . . . . .
H012 H -0.630275 -0.218017 -0.698918 0.033 Uiso 1 1 calc R . . . .
C013 C -0.3166(2) -0.3424(4) -0.72869(15) 0.0310(7) Uani 1 1 d . . . . .
H013 H -0.367629 -0.361201 -0.705210 0.037 Uiso 1 1 calc R . . . .
C014 C -0.49674(19) -0.3076(4) -0.81835(14) 0.0280(6) Uani 1 1 d . . . . .
H014 H -0.493396 -0.374334 -0.778126 0.034 Uiso 1 1 calc R . . . .
C015 C -0.2122(2) -0.4875(4) -0.24467(14) 0.0281(6) Uani 1 1 d . . . . .
H01A H -0.275580 -0.517954 -0.244353 0.034 Uiso 1 1 calc R . . . .
H01B H -0.187198 -0.466990 -0.195938 0.034 Uiso 1 1 calc R . . . .
C016 C -0.2493(2) -0.2591(4) -0.83177(16) 0.0320(7) Uani 1 1 d . . . . .
H016 H -0.254494 -0.222275 -0.878568 0.038 Uiso 1 1 calc R . . . .
C017 C -0.07681(18) -0.2356(3) -0.49920(13) 0.0232(6) Uani 1 1 d . . . . .
H01C H -0.117706 -0.252225 -0.542270 0.028 Uiso 1 1 calc R . . . .
H01D H -0.016429 -0.215861 -0.512817 0.028 Uiso 1 1 calc R . . . .
C018 C -0.59153(19) -0.3457(4) -0.60951(15) 0.0298(6) Uani 1 1 d . . . . .
H018 H -0.641432 -0.416399 -0.612451 0.036 Uiso 1 1 calc R . . . .
C019 C -0.76306(19) -0.2000(4) -0.91635(15) 0.0277(6) Uani 1 1 d . . . . .
H019 H -0.821852 -0.169195 -0.933837 0.033 Uiso 1 1 calc R . . . .
C01A C -0.95475(18) -0.8728(4) -0.91754(14) 0.0261(6) Uani 1 1 d . . . . .
H01J H -0.914485 -0.935730 -0.940789 0.031 Uiso 1 1 calc R . . . .
C01B C -0.41747(19) -0.2560(4) -0.83789(14) 0.0271(6) Uani 1 1 d . . . . .
H01K H -0.419174 -0.195197 -0.879718 0.033 Uiso 1 1 calc R . . . .
C01C C 0.3645(2) -0.1884(4) -0.40050(18) 0.0355(7) Uani 1 1 d . . . . .
H01E H 0.384271 -0.137830 -0.440157 0.043 Uiso 1 1 calc R . . . .
C01D C -1.01710(19) -0.9508(4) -0.88012(15) 0.0314(7) Uani 1 1 d . . . . .
H01L H -1.018196 -1.065872 -0.877981 0.038 Uiso 1 1 calc R . . . .
C01E C -0.60431(19) -0.1492(4) -0.90470(14) 0.0261(6) Uani 1 1 d . . . . .
H01O H -0.556261 -0.081558 -0.914262 0.031 Uiso 1 1 calc R . . . .
C01F C -0.68883(19) -0.1249(4) -0.94264(14) 0.0260(6) Uani 1 1 d . . . . .
C01G C -0.68456(19) -0.1862(4) -1.07600(14) 0.0270(6) Uani 1 1 d . . . . .
H01Q H -0.739933 -0.192531 -1.108458 0.032 Uiso 1 1 calc R . . . .
H01R H -0.635862 -0.151096 -1.102942 0.032 Uiso 1 1 calc R . . . .
C01H C -0.10856(19) -0.0781(4) -0.45862(14) 0.0251(6) Uani 1 1 d . . . . .
H01F H -0.055808 -0.011251 -0.442514 0.030 Uiso 1 1 calc R . . . .
H01G H -0.148591 -0.011606 -0.491291 0.030 Uiso 1 1 calc R . . . .
C01I C -1.07729(19) -0.6892(5) -0.85030(16) 0.0349(7) Uani 1 1 d . . . . .
H01S H -1.118387 -0.627125 -0.827517 0.042 Uiso 1 1 calc R . . . .
C01J C -0.6499(2) -0.5455(4) -0.80944(15) 0.0290(7) Uani 1 1 d . . . . .
H01T H -0.707762 -0.586966 -0.797308 0.035 Uiso 1 1 calc R . . . .
H01U H -0.607856 -0.543734 -0.766380 0.035 Uiso 1 1 calc R . . . .
C01K C -0.1641(2) -0.2849(4) -0.79603(18) 0.0364(7) Uani 1 1 d . . . . .
H01V H -0.112697 -0.264612 -0.818829 0.044 Uiso 1 1 calc R . . . .
C01L C -0.2314(2) -0.3694(4) -0.69329(16) 0.0355(7) Uani 1 1 d . . . . .
H01W H -0.225745 -0.407390 -0.646644 0.043 Uiso 1 1 calc R . . . .
C01M C 0.4220(2) -0.2002(4) -0.33869(18) 0.0397(8) Uani 1 1 d . . . . .
H01M H 0.480550 -0.157079 -0.336339 0.048 Uiso 1 1 calc R . . . .
C01N C 0.3927(2) -0.2762(5) -0.28007(18) 0.0405(8) Uani 1 1 d . . . . .
H01N H 0.431684 -0.284605 -0.238235 0.049 Uiso 1 1 calc R . . . .
C01O C -0.6973(2) -0.0519(4) -1.01631(15) 0.0287(6) Uani 1 1 d . . . . .
H01X H -0.652014 0.034312 -1.018159 0.034 Uiso 1 1 calc R . . . .
H01Y H -0.756802 -0.001132 -1.026234 0.034 Uiso 1 1 calc R . . . .
C01P C 0.3054(2) -0.3400(4) -0.28313(16) 0.0338(7) Uani 1 1 d . . . . .
H01P H 0.286740 -0.392455 -0.243492 0.041 Uiso 1 1 calc R . . . .
C01Q C -0.61241(19) -0.6662(4) -0.86494(15) 0.0291(7) Uani 1 1 d . . . . .
H01Z H -0.547661 -0.682170 -0.852400 0.035 Uiso 1 1 calc R . . . .
H H -0.641856 -0.773157 -0.862788 0.035 Uiso 1 1 calc R . . . .
C01R C -0.1546(2) -0.3407(4) -0.72651(17) 0.0375(7) Uani 1 1 d . . . . .
H01 H -0.097150 -0.358540 -0.702534 0.045 Uiso 1 1 calc R . . . .
C01S C -0.1593(2) -0.6375(4) -0.27516(14) 0.0304(7) Uani 1 1 d . . . . .
H01H H -0.110616 -0.671796 -0.239690 0.037 Uiso 1 1 calc R . . . .
H01I H -0.200689 -0.730260 -0.283955 0.037 Uiso 1 1 calc R . . . .

loop_
_atom_site_aniso_label
_atom_site_aniso_U_11
_atom_site_aniso_U_22
_atom_site_aniso_U_33
_atom_site_aniso_U_23
_atom_site_aniso_U_13
_atom_site_aniso_U_12
C001 0.0237(13) 0.0224(14) 0.0178(12) -0.0024(11) 0.0072(10) 0.0004(11)
C002 0.0237(13) 0.0253(15) 0.0198(12) -0.0023(11) -0.0002(10) 0.0038(12)
C003 0.0256(14) 0.0266(15) 0.0182(12) -0.0033(11) 0.0006(10) 0.0015(12)
C004 0.0269(14) 0.0264(15) 0.0165(12) -0.0048(11) 0.0022(10) -0.0001(12)
C005 0.0227(13) 0.0225(15) 0.0267(13) -0.0061(12) 0.0002(11) 0.0007(12)
C006 0.0239(13) 0.0250(15) 0.0275(14) -0.0052(12) 0.0013(11) 0.0018(12)
C007 0.0247(14) 0.0193(14) 0.0231(13) -0.0062(11) 0.0028(10) 0.0004(11)
C008 0.0230(13) 0.0188(14) 0.0251(13) -0.0029(11) 0.0013(10) 0.0033(11)
C009 0.0237(13) 0.0199(14) 0.0227(13) -0.0007(11) 0.0036(10) 0.0045(12)
C00A 0.0231(13) 0.0246(14) 0.0193(12) -0.0013(11) 0.0019(10) 0.0040(12)
C00B 0.0221(13) 0.0300(16) 0.0177(12) -0.0020(11) 0.0040(10) 0.0034(12)
C00C 0.0283(14) 0.0208(14) 0.0223(13) -0.0027(11) -0.0014(11) -0.0016(12)
C00D 0.0238(14) 0.0247(15) 0.0197(12) 0.0013(11) 0.0012(10) 0.0049(12)
C00E 0.0273(14) 0.0285(16) 0.0225(13) 0.0014(12) 0.0006(11) -0.0056(13)
C00F 0.0233(14) 0.0275(15) 0.0187(13) -0.0072(11) -0.0009(10) 0.0017(12)
C00G 0.0324(15) 0.0281(15) 0.0161(12) -0.0039(11) 0.0044(11) -0.0054(13)
C00H 0.0293(15) 0.0279(15) 0.0237(13) 0.0043(12) 0.0004(11) -0.0014(13)
C00I 0.0188(12) 0.0319(16) 0.0214(12) -0.0028(12) 0.0038(10) -0.0026(12)
C00J 0.0264(14) 0.0228(14) 0.0218(12) -0.0009(11) 0.0064(10) 0.0014(12)
C00K 0.0269(14) 0.0265(15) 0.0206(12) -0.0008(12) 0.0039(11) -0.0011(12)
C00L 0.0252(14) 0.0251(15) 0.0235(13) 0.0011(12) -0.0028(10) 0.0007(12)
C00M 0.0222(13) 0.0210(14) 0.0199(12) -0.0029(11) 0.0042(10) 0.0031(11)
C00N 0.0212(13) 0.0285(15) 0.0218(13) 0.0006(12) -0.0037(10) 0.0004(12)
C00O 0.0268(14) 0.0327(17) 0.0173(12) -0.0041(12) 0.0020(10) 0.0019(13)
C00P 0.0233(14) 0.0246(15) 0.0316(14) -0.0013(12) 0.0026(11) 0.0027(12)
C00Q 0.0251(14) 0.0218(14) 0.0296(14) -0.0019(12) 0.0039(11) -0.0053(12)
C00R 0.0268(14) 0.0202(14) 0.0255(14) 0.0031(12) 0.0068(11) 0.0017(12)
C00S 0.0191(13) 0.0257(15) 0.0317(14) -0.0056(12) 0.0022(11) 0.0042(12)
C00T 0.0258(14) 0.0261(15) 0.0236(13) -0.0052(12) 0.0067(11) -0.0009(12)
C00U 0.0301(15) 0.0277(16) 0.0186(12) -0.0038(12) 0.0035(10) -0.0022(13)
C00V 0.0368(16) 0.0320(17) 0.0213(13) 0.0074(13) -0.0007(12) -0.0023(14)
C00W 0.0339(15) 0.0208(14) 0.0245(13) -0.0001(12) 0.0026(11) -0.0036(13)
C00X 0.0265(14) 0.0264(15) 0.0187(12) 0.0029(11) 0.0021(10) 0.0032(12)
C00Y 0.0241(15) 0.051(2) 0.0270(15) 0.0049(15) -0.0002(11) -0.0076(15)
C00Z 0.0289(14) 0.0254(15) 0.0212(13) 0.0040(12) -0.0016(11) 0.0009(13)
C010 0.0216(14) 0.0327(17) 0.0370(16) -0.0024(14) -0.0037(12) 0.0026(13)
C011 0.0301(15) 0.0292(17) 0.0229(13) -0.0078(12) 0.0098(11) -0.0024(13)
C012 0.0269(15) 0.0322(16) 0.0227(13) 0.0004(12) -0.0020(11) 0.0040(13)
C013 0.0341(16) 0.0311(17) 0.0274(14) 0.0017(13) 0.0013(12) -0.0036(14)
C014 0.0351(16) 0.0295(16) 0.0191(12) 0.0000(12) 0.0010(11) -0.0063(13)
C015 0.0286(15) 0.0393(18) 0.0163(12) 0.0028(12) 0.0024(11) -0.0062(13)
C016 0.0385(17) 0.0275(16) 0.0302(15) 0.0061(13) 0.0043(13) -0.0007(14)
C017 0.0232(13) 0.0271(15) 0.0192(12) 0.0012(11) 0.0011(10) -0.0029(12)
C018 0.0238(14) 0.0345(17) 0.0305(14) 0.0015(13) 0.0001(11) -0.0027(13)
C019 0.0262(14) 0.0261(15) 0.0318(15) -0.0055(13) 0.0073(12) 0.0056(13)
C01A 0.0223(14) 0.0300(16) 0.0252(14) -0.0007(13) -0.0015(11) -0.0012(12)
C01B 0.0342(16) 0.0261(16) 0.0205(13) 0.0011(12) 0.0000(11) -0.0016(13)
C01C 0.0307(16) 0.0291(16) 0.0483(19) -0.0011(15) 0.0122(14) -0.0012(14)
C01D 0.0292(16) 0.0349(18) 0.0286(15) 0.0034(14) -0.0036(12) -0.0070(14)
C01E 0.0327(15) 0.0226(15) 0.0237(13) -0.0041(11) 0.0062(12) -0.0028(12)
C01F 0.0313(15) 0.0204(14) 0.0272(14) -0.0053(12) 0.0075(11) 0.0051(13)
C01G 0.0244(14) 0.0332(16) 0.0224(13) 0.0043(12) -0.0018(10) -0.0020(13)
C01H 0.0277(15) 0.0226(15) 0.0248(14) 0.0020(12) 0.0020(11) -0.0013(12)
C01I 0.0198(14) 0.050(2) 0.0345(16) -0.0067(15) 0.0004(12) 0.0010(15)
C01J 0.0296(15) 0.0338(17) 0.0234(14) 0.0047(12) 0.0015(11) -0.0078(13)
C01K 0.0312(16) 0.0306(17) 0.0488(18) 0.0051(15) 0.0106(14) -0.0018(14)
C01L 0.0423(18) 0.0318(18) 0.0303(15) 0.0048(14) -0.0056(13) -0.0051(15)
C01M 0.0269(16) 0.0346(19) 0.057(2) -0.0130(17) 0.0028(15) -0.0065(14)
C01N 0.0286(16) 0.047(2) 0.0427(18) -0.0155(17) -0.0085(13) 0.0010(16)
C01O 0.0297(15) 0.0239(15) 0.0325(15) 0.0042(13) 0.0034(12) 0.0065(13)
C01P 0.0314(16) 0.0409(19) 0.0283(15) -0.0034(14) -0.0007(12) 0.0015(15)
C01Q 0.0229(14) 0.0298(17) 0.0330(15) 0.0047(13) -0.0045(11) -0.0014(12)
C01R 0.0337(17) 0.0289(17) 0.0475(19) 0.0025(15) -0.0061(14) 0.0001(14)
C01S 0.0298(15) 0.0357(18) 0.0259(14) 0.0105(13) 0.0035(12) -0.0024(14)

loop_
_atom_type_symbol
_atom_type_description
_atom_type_scat_dispersion_real
_atom_type_scat_dispersion_imag
_atom_type_scat_source
C C 0.0033 0.0016 'International Tables Vol C Tables 4.2.6.8 and 6.1.1.4'
H H 0.0000 0.0000 'International Tables Vol C Tables 4.2.6.8 and 6.1.1.4'

loop_
_geom_angle_atom_site_label_1
_geom_angle_atom_site_label_2
_geom_angle_atom_site_label_3
_geom_angle
_geom_angle_site_symmetry_1
_geom_angle_site_symmetry_3
_geom_angle_publ_flag
C003 C001 C00M 117.1(3) . . ?
C003 C001 C017 118.3(2) . . ?
C00M C001 C017 123.5(2) . . ?
C00E C002 C00H 118.2(2) . . ?
C00E C002 C00Z 123.7(3) . . ?
C00H C002 C00Z 118.1(3) . . ?
C00Q C003 C001 122.2(2) . . ?
C00F C004 C01G 120.3(2) . . ?
C00T C004 C00F 117.0(3) . . ?
C00T C004 C01G 121.3(3) . . ?
C00O C005 C009 121.7(3) . . ?
C00P C006 C00K 121.9(2) . . ?
C01P C006 C00K 120.4(3) . . ?
C01P C006 C00P 117.7(3) . . ?
C008 C007 C00C 120.4(2) . . ?
C00F C007 C008 118.3(3) . . ?
C00F C007 C00C 120.5(2) . . ?
C007 C008 C01Q 121.9(2) . . ?
C00S C008 C007 117.6(2) . . ?
C00S C008 C01Q 118.9(2) . . ?
C005 C009 C00A 117.4(2) . . ?
C005 C009 C01H 118.2(2) . . ?
C00A C009 C01H 123.0(2) . . ?
C009 C00A C00X 120.8(2) . . ?
C00I C00A C009 118.1(2) . . ?
C00I C00A C00X 120.8(2) . . ?
C00I C00B C00O 117.7(3) . . ?
C00I C00B C015 120.9(3) . . ?
C00O C00B C015 120.3(2) . . ?
C00L C00C C007 126.1(3) . . ?
C00R C00D C00M 122.6(2) . . ?
C00V C00E C002 120.0(3) . . ?
C004 C00F C007 122.4(2) . . ?
C00U C00G C01J 122.0(3) . . ?
C011 C00G C00U 118.1(3) . . ?
C011 C00G C01J 118.4(3) . . ?
C018 C00H C002 121.2(3) . . ?
C00B C00I C00A 122.3(2) . . ?
C00K C00J C00M 125.1(3) . . ?
C00J C00K C006 126.5(3) . . ?
C00C C00L C00N 124.0(3) . . ?
C001 C00M C00J 121.3(2) . . ?
C00D C00M C001 117.8(2) . . ?
C00D C00M C00J 120.8(2) . . ?
C010 C00N C00L 119.7(3) . . ?
C01A C00N C00L 122.0(3) . . ?
C01A C00N C010 118.1(3) . . ?
C005 C00O C00B 119.7(2) . . ?
C01C C00P C006 121.0(3) . . ?
C003 C00Q C00R 119.7(3) . . ?
C00D C00R C00Q 117.3(2) . . ?
C00D C00R C01S 120.1(2) . . ?
C00Q C00R C01S 121.2(2) . . ?
C00T C00S C008 121.7(3) . . ?
C00S C00T C004 120.3(3) . . ?
C00G C00U C014 120.2(3) . . ?
C01E C00U C00G 117.9(3) . . ?
C01E C00U C014 121.6(3) . . ?
C012 C00V C00E 121.3(3) . . ?
C013 C00W C016 117.2(3) . . ?
C013 C00W C01B 122.9(3) . . ?
C016 C00W C01B 119.9(2) . . ?
C00Z C00X C00A 125.7(3) . . ?
C01I C00Y C01D 119.4(3) . . ?
C00X C00Z C002 128.1(3) . . ?
C01I C010 C00N 120.8(3) . . ?
C019 C011 C00G 121.4(3) . . ?
C018 C012 C00V 119.3(3) . . ?
C01L C013 C00W 121.5(3) . . ?
C01B C014 C00U 128.0(3) . . ?
C00B C015 C01S 113.0(2) . . ?
C01K C016 C00W 121.2(3) . . ?
C001 C017 C01H 112.3(2) . . ?
C012 C018 C00H 120.0(3) . . ?
C011 C019 C01F 120.1(3) . . ?
C01D C01A C00N 120.8(3) . . ?
C014 C01B C00W 125.4(3) . . ?
C01M C01C C00P 120.3(3) . . ?
C01A C01D C00Y 120.6(3) . . ?
C01F C01E C00U 122.5(3) . . ?
C019 C01F C01O 120.8(3) . . ?
C01E C01F C019 117.1(3) . . ?
C01E C01F C01O 120.9(3) . . ?
C004 C01G C01O 112.4(2) . . ?
C009 C01H C017 112.3(2) . . ?
C00Y C01I C010 120.2(3) . . ?
C00G C01J C01Q 112.2(2) . . ?
C016 C01K C01R 120.5(3) . . ?
C01R C01L C013 120.5(3) . . ?
C01C C01M C01N 119.8(3) . . ?
C01M C01N C01P 120.4(3) . . ?
C01F C01O C01G 112.7(2) . . ?
C01N C01P C006 120.8(3) . . ?
C008 C01Q C01J 111.9(2) . . ?
C01L C01R C01K 119.1(3) . . ?
C00R C01S C015 113.1(2) . . ?

loop_
_geom_bond_atom_site_label_1
_geom_bond_atom_site_label_2
_geom_bond_distance
_geom_bond_site_symmetry_2
_geom_bond_publ_flag
C001 C003 1.389(4) . ?
C001 C00M 1.414(3) . ?
C001 C017 1.515(4) . ?
C002 C00E 1.390(4) . ?
C002 C00H 1.392(4) . ?
C002 C00Z 1.468(3) . ?
C003 C00Q 1.382(4) . ?
C004 C00F 1.389(4) . ?
C004 C00T 1.387(4) . ?
C004 C01G 1.501(4) . ?
C005 C009 1.399(4) . ?
C005 C00O 1.380(4) . ?
C006 C00K 1.468(4) . ?
C006 C00P 1.398(4) . ?
C006 C01P 1.396(4) . ?
C007 C008 1.406(4) . ?
C007 C00C 1.464(4) . ?
C007 C00F 1.398(4) . ?
C008 C00S 1.392(4) . ?
C008 C01Q 1.519(4) . ?
C009 C00A 1.414(4) . ?
C009 C01H 1.507(4) . ?
C00A C00I 1.401(4) . ?
C00A C00X 1.467(3) . ?
C00B C00I 1.378(3) . ?
C00B C00O 1.394(4) . ?
C00B C015 1.508(4) . ?
C00C C00L 1.330(4) . ?
C00D C00M 1.403(4) . ?
C00D C00R 1.384(4) . ?
C00E C00V 1.382(4) . ?
C00G C00U 1.407(4) . ?
C00G C011 1.387(4) . ?
C00G C01J 1.514(4) . ?
C00H C018 1.384(4) . ?
C00J C00K 1.328(4) . ?
C00J C00M 1.467(4) . ?
C00L C00N 1.464(4) . ?
C00N C010 1.396(4) . ?
C00N C01A 1.390(4) . ?
C00P C01C 1.385(4) . ?
C00Q C00R 1.387(4) . ?
C00R C01S 1.511(4) . ?
C00S C00T 1.379(4) . ?
C00U C014 1.468(4) . ?
C00U C01E 1.400(4) . ?
C00V C012 1.376(4) . ?
C00W C013 1.395(4) . ?
C00W C016 1.398(4) . ?
C00W C01B 1.465(4) . ?
C00X C00Z 1.330(4) . ?
C00Y C01D 1.381(4) . ?
C00Y C01I 1.380(5) . ?
C010 C01I 1.381(4) . ?
C011 C019 1.382(4) . ?
C012 C018 1.374(4) . ?
C013 C01L 1.378(4) . ?
C014 C01B 1.335(4) . ?
C015 C01S 1.585(4) . ?
C016 C01K 1.379(4) . ?
C017 C01H 1.584(4) . ?
C019 C01F 1.394(4) . ?
C01A C01D 1.376(4) . ?
C01C C01M 1.373(4) . ?
C01E C01F 1.386(4) . ?
C01F C01O 1.507(4) . ?
C01G C01O 1.592(4) . ?
C01J C01Q 1.578(4) . ?
C01K C01R 1.384(4) . ?
C01L C01R 1.378(4) . ?
C01M C01N 1.380(5) . ?
C01N C01P 1.385(4) . ?
